data_4112256
loop_
_publ_author_name
'Shinji Nomura'
'Takahito Itoh'
'Hirofumi Nakasho'
'Takahiro Uno'
'Masataka Kubo'
'Kazuki Sada'
'Katsunari Inoue'
'Mikiji Miyata'

_publ_section_title
;
 Crystal Structures and Topochemical Polymerizations of
 7,7,8,8-Tetrakis(alkoxycarbonyl)quinodimethanes
;
_journal_name_full 'Journal of the American Chemical Society'
_journal_page_first 2035
_journal_page_last 2041
_journal_paper_doi 10.1021/ja0386086
_journal_volume 126
_journal_year 2004
_chemical_formula_moiety 'C8 H8 O4 '
_chemical_formula_sum 'C8 H8 O4'
_chemical_formula_weight 168.15
_space_group_IT_number 14
_symmetry_cell_setting monoclinic
_symmetry_Int_Tables_number 14
_symmetry_space_group_name_Hall '-P 2yn'
_symmetry_space_group_name_H-M 'P 1 21/n 1'
_cell_angle_alpha 90
_cell_angle_beta 105.193(2)
_cell_angle_gamma 90
_cell_formula_units_Z 4
_cell_length_a 8.6787(7)
_cell_length_b 7.5719(7)
_cell_length_c 12.761(1)
_cell_measurement_reflns_used 5355
_cell_measurement_temperature 298.2
_cell_measurement_theta_max 27.3
_cell_measurement_theta_min 2.4
_cell_volume 809.27(12)
_computing_cell_refinement PROCESS
_computing_data_collection PROCESS
_computing_data_reduction 'teXsan Ver. 1.10'
_computing_publication_material 'teXsan Ver. 1.10'
_computing_structure_refinement 'teXsan Ver. 1.10'
_computing_structure_solution SIR92
_diffrn_measured_fraction_theta_full 0.9854
_diffrn_measured_fraction_theta_max 0.9854
_diffrn_measurement_device_type 'Rigaku RAXIS-RAPID Imaging Plate'
_diffrn_measurement_method \w
_diffrn_radiation_type 'Mo K\a'
_diffrn_radiation_wavelength 0.7107
_diffrn_reflns_av_R_equivalents 0.023
_diffrn_reflns_limit_h_max 11
_diffrn_reflns_limit_h_min 0
_diffrn_reflns_limit_k_max 9
_diffrn_reflns_limit_k_min 0
_diffrn_reflns_limit_l_max 15
_diffrn_reflns_limit_l_min -16
_diffrn_reflns_number 1828
_diffrn_reflns_theta_full 27.48
_diffrn_reflns_theta_max 27.48
_exptl_absorpt_coefficient_mu 0.112
_exptl_absorpt_correction_type none
_exptl_crystal_colour yellow
_exptl_crystal_density_diffrn 1.380
_exptl_crystal_description prism
_exptl_crystal_size_max 0.500
_exptl_crystal_size_mid 0.300
_exptl_crystal_size_min 0.300
_refine_diff_density_max 0.19
_refine_diff_density_min -0.25
_refine_ls_extinction_method none
_refine_ls_goodness_of_fit_ref 1.273
_refine_ls_hydrogen_treatment noref
_refine_ls_number_parameters 109
_refine_ls_number_reflns 1828
_refine_ls_R_factor_gt 0.0458
_refine_ls_shift/su_max 0.0004
_refine_ls_structure_factor_coef Fsqd
_refine_ls_weighting_details 'w = 1/[\s^2^(Fo^2^) + (0.07600(Max(Fo^2^,0) + 2Fc^2^)/3)^2^]'
_refine_ls_weighting_scheme calc
_refine_ls_wR_factor_ref 0.1326
_reflns_number_gt 1477
_reflns_number_total 1828
_reflns_threshold_expression F^2^>2.0\s(F^2^)
_cod_data_source_file ja0386086si20030919_041735.cif
_cod_data_source_block sample1_1a-A
_cod_original_cell_volume 809.2(1)
_cod_original_formula_sum 'C8 H8 O4 '
_cod_database_code 4112256

loop_
_symmetry_equiv_pos_as_xyz
x,y,z
1/2-x,1/2+y,1/2-z
-x,-y,-z
1/2+x,1/2-y,1/2+z

loop_
_atom_site_label
_atom_site_type_symbol
_atom_site_fract_x
_atom_site_fract_y
_atom_site_fract_z
_atom_site_U_iso_or_equiv
_atom_site_adp_type
_atom_site_occupancy
_atom_site_calc_flag
O(1) O 1.3525(1) 0.8543(2) 0.62583(9) 0.0662(3) Uani 1.00 d
O(2) O 1.2726(1) 1.0859(1) 0.51560(7) 0.0563(3) Uani 1.00 d
O(3) O 0.9741(1) 0.9909(2) 0.31795(8) 0.0708(4) Uani 1.00 d
O(4) O 1.1970(1) 0.8643(1) 0.29781(7) 0.0541(3) Uani 1.00 d
C(1) C 1.0729(1) 0.6654(2) 0.48332(9) 0.0441(3) Uani 1.00 d
C(2) C 0.9591(2) 0.5741(2) 0.39618(9) 0.0499(3) Uani 1.00 d
C(3) C 0.8922(2) 0.4199(2) 0.41092(9) 0.0496(3) Uani 1.00 d
C(4) C 1.1395(1) 0.8215(2) 0.46408(9) 0.0440(3) Uani 1.00 d
C(5) C 1.2646(1) 0.9168(2) 0.54518(9) 0.0461(3) Uani 1.00 d
C(6) C 1.0907(1) 0.9049(2) 0.35284(9) 0.0436(3) Uani 1.00 d
C(7) C 1.3919(2) 1.1930(2) 0.5881(1) 0.0700(5) Uani 1.00 d
C(8) C 1.1658(2) 0.9310(3) 0.1880(1) 0.0685(5) Uani 1.00 d
H(1) H 0.9314 0.6263 0.3259 0.0599 Uiso 1.00 calc
H(2) H 0.8184 0.3646 0.3517 0.0596 Uiso 1.00 calc
H(3) H 1.4945 1.1436 0.5948 0.0836 Uiso 1.00 calc
H(4) H 1.3706 1.1983 0.6571 0.0836 Uiso 1.00 calc
H(5) H 1.3890 1.3096 0.5590 0.0836 Uiso 1.00 calc
H(6) H 1.1647 1.0556 0.1886 0.0822 Uiso 1.00 calc
H(7) H 1.0649 0.8880 0.1464 0.0822 Uiso 1.00 calc
H(8) H 1.2468 0.8901 0.1559 0.0822 Uiso 1.00 calc

loop_
_atom_site_aniso_label
_atom_site_aniso_U_11
_atom_site_aniso_U_22
_atom_site_aniso_U_33
_atom_site_aniso_U_12
_atom_site_aniso_U_13
_atom_site_aniso_U_23
O(1) 0.0589(6) 0.0749(8) 0.0513(6) 0.0007(5) -0.0095(5) 0.0083(5)
O(2) 0.0562(5) 0.0578(6) 0.0476(5) -0.0052(4) 0.0005(4) 0.0001(4)
O(3) 0.0705(7) 0.0838(8) 0.0542(6) 0.0342(5) 0.0095(5) 0.0147(5)
O(4) 0.0549(5) 0.0667(6) 0.0416(5) 0.0054(4) 0.0142(4) 0.0084(4)
C(1) 0.0492(6) 0.0514(7) 0.0297(5) 0.0060(5) 0.0067(4) 0.0002(4)
C(2) 0.0595(7) 0.0596(8) 0.0262(5) 0.0011(6) 0.0031(5) 0.0032(5)
C(3) 0.0558(7) 0.0594(8) 0.0289(5) -0.0009(6) 0.0025(5) -0.0001(5)
C(4) 0.0451(6) 0.0520(7) 0.0326(6) 0.0076(5) 0.0062(4) -0.0001(4)
C(5) 0.0423(6) 0.0570(8) 0.0367(6) 0.0066(5) 0.0060(5) 0.0004(5)
C(6) 0.0476(6) 0.0444(6) 0.0356(6) 0.0034(5) 0.0052(5) 0.0001(5)
C(7) 0.0663(9) 0.073(1) 0.0612(9) -0.0160(8) 0.0005(7) -0.0086(7)
C(8) 0.0833(10) 0.081(1) 0.0431(7) -0.0122(9) 0.0193(7) 0.0098(7)

loop_
_atom_type_symbol
_atom_type_description
_atom_type_scat_dispersion_real
_atom_type_scat_dispersion_imag
_atom_type_scat_source
C C 0.003 0.002
;International Tables for Crystallography
(1992, Vol. C, Tables 4.2.6.8 and 6.1.1.1)
;
H H 0.000 0.000
;International Tables for Crystallography
(1992, Vol. C, Table 6.1.1.2)
;
O O 0.011 0.006
;International Tables for Crystallography
(1992, Vol. C, Tables 4.2.6.8 and 6.1.1.1)
;

loop_
_geom_angle_atom_site_label_1
_geom_angle_atom_site_label_2
_geom_angle_atom_site_label_3
_geom_angle
_geom_angle_site_symmetry_2
_geom_angle_site_symmetry_3
_geom_angle_publ_flag
C(5) O(2) C(7) 115.9(1) 1_555 1_555 yes
C(6) O(4) C(8) 116.7(1) 1_555 1_555 yes
C(2) C(1) C(3) 115.6(1) 1_555 3_766 yes
C(2) C(1) C(4) 120.6(1) 1_555 1_555 yes
C(3) C(1) C(4) 123.8(1) 3_766 1_555 yes
C(1) C(2) C(3) 122.7(1) 1_555 1_555 yes
C(1) C(2) H(1) 118.5 1_555 1_555 no
C(3) C(2) H(1) 118.8 1_555 1_555 no
C(1) C(3) C(2) 121.7(1) 3_766 1_555 yes
C(1) C(3) H(2) 118.3 3_766 1_555 no
C(2) C(3) H(2) 120.0 1_555 1_555 no
C(1) C(4) C(5) 124.4(1) 1_555 1_555 yes
C(1) C(4) C(6) 120.2(1) 1_555 1_555 yes
C(5) C(4) C(6) 115.4(1) 1_555 1_555 yes
O(1) C(5) O(2) 123.2(1) 1_555 1_555 yes
O(1) C(5) C(4) 126.2(1) 1_555 1_555 yes
O(2) C(5) C(4) 110.61(10) 1_555 1_555 yes
O(3) C(6) O(4) 124.6(1) 1_555 1_555 yes
O(3) C(6) C(4) 125.7(1) 1_555 1_555 yes
O(4) C(6) C(4) 109.68(10) 1_555 1_555 yes
O(2) C(7) H(3) 109.5 1_555 1_555 no
O(2) C(7) H(4) 109.8 1_555 1_555 no
O(2) C(7) H(5) 109.1 1_555 1_555 no
H(3) C(7) H(4) 109.9 1_555 1_555 no
H(3) C(7) H(5) 109.1 1_555 1_555 no
H(4) C(7) H(5) 109.3 1_555 1_555 no
O(4) C(8) H(6) 109.9 1_555 1_555 no
O(4) C(8) H(7) 109.3 1_555 1_555 no
O(4) C(8) H(8) 109.3 1_555 1_555 no
H(6) C(8) H(7) 109.6 1_555 1_555 no
H(6) C(8) H(8) 109.8 1_555 1_555 no
H(7) C(8) H(8) 108.8 1_555 1_555 no

loop_
_geom_bond_atom_site_label_1
_geom_bond_atom_site_label_2
_geom_bond_distance
_geom_bond_site_symmetry_2
_geom_bond_publ_flag
O(1) C(5) 1.206(2) . yes
O(2) C(5) 1.341(2) . yes
O(2) C(7) 1.444(2) . yes
O(3) C(6) 1.188(2) . yes
O(4) C(6) 1.334(2) . yes
O(4) C(8) 1.447(2) . yes
C(1) C(2) 1.454(2) . yes
C(1) C(3) 1.455(2) 3_766 yes
C(1) C(4) 1.366(2) . yes
C(2) C(3) 1.339(2) . yes
C(2) H(1) 0.952 . no
C(3) H(2) 0.950 . no
C(4) C(5) 1.477(2) . yes
C(4) C(6) 1.509(2) . yes
C(7) H(3) 0.948 . no
C(7) H(4) 0.946 . no
C(7) H(5) 0.956 . no
C(8) H(6) 0.943 . no
C(8) H(7) 0.955 . no
C(8) H(8) 0.953 . no
